data_2208455
loop_
_publ_author_name
'Yusof, M. Sukeri M.'
'Tajuddin, Nazrizawati A.'
'Mardi, A. Sahali'
'Yamin, Bohari M.'

_publ_section_title 4-(4-Methoxybenzoyl)-2,2-dimethyl-5-phenylamino-2,3-dihydro-1,3,4-thiadiazole
_journal_coeditor_code WN6417
_journal_issue 3
_journal_name_full 'Acta Crystallographica Section E'
_journal_page_first o1072
_journal_page_last o1074
_journal_paper_doi 10.1107/S1600536806005204
_journal_volume 62
_journal_year 2006
_chemical_formula_iupac 'C18 H19 N3 O2 S'
_chemical_formula_moiety 'C18 H19 N3 O2 S'
_chemical_formula_sum 'C18 H19 N3 O2 S'
_chemical_formula_weight 341.42
_chemical_name_systematic
;
4-(4-Methoxybenzoyl)-2,2-dimethyl-5-phenylamino-2,3-dihydro-1,3,4-thiadiazole
;
_space_group_IT_number 61
_symmetry_cell_setting orthorhombic
_symmetry_space_group_name_Hall '-P 2ac 2ab'
_symmetry_space_group_name_H-M 'P b c a'
_atom_sites_solution_hydrogens geom
_atom_sites_solution_primary direct
_atom_sites_solution_secondary difmap
_audit_creation_method SHELXL-97
_cell_angle_alpha 90.00
_cell_angle_beta 90.00
_cell_angle_gamma 90.00
_cell_formula_units_Z 8
_cell_length_a 9.4042(14)
_cell_length_b 15.603(2)
_cell_length_c 23.143(4)
_cell_measurement_reflns_used 2397
_cell_measurement_temperature 298(2)
_cell_measurement_theta_max 25.2
_cell_measurement_theta_min 1.7
_cell_volume 3395.9(9)
_computing_cell_refinement 'SAINT (Bruker, 2000)'
_computing_data_collection 'SMART (Bruker, 2000)'
_computing_data_reduction SAINT
_computing_molecular_graphics SHELXTL
_computing_publication_material 'SHELXTL, PARST (Nardelli, 1995) and PLATON (Spek, 2003)'
_computing_structure_refinement SHELXTL
_computing_structure_solution 'SHELXTL (Sheldrick, 1997)'
_diffrn_ambient_temperature 298(2)
_diffrn_detector_area_resol_mean 83.66
_diffrn_measured_fraction_theta_full 0.99
_diffrn_measured_fraction_theta_max 0.99
_diffrn_measurement_device_type 'Bruker SMART APEX CCD area-detector'
_diffrn_measurement_method \w
_diffrn_radiation_monochromator graphite
_diffrn_radiation_source 'fine-focus sealed tube'
_diffrn_radiation_type MoK\a
_diffrn_radiation_wavelength 0.71073
_diffrn_reflns_av_R_equivalents 0.0485
_diffrn_reflns_av_sigmaI/netI 0.0354
_diffrn_reflns_limit_h_max 11
_diffrn_reflns_limit_h_min -11
_diffrn_reflns_limit_k_max 18
_diffrn_reflns_limit_k_min -18
_diffrn_reflns_limit_l_max 27
_diffrn_reflns_limit_l_min -18
_diffrn_reflns_number 16783
_diffrn_reflns_theta_full 25.2
_diffrn_reflns_theta_max 25.2
_diffrn_reflns_theta_min 1.7
_diffrn_standards_decay_% 0
_diffrn_standards_interval_count 0
_diffrn_standards_interval_time 0
_diffrn_standards_number 0
_exptl_absorpt_coefficient_mu 0.206
_exptl_absorpt_correction_T_max 0.960
_exptl_absorpt_correction_T_min 0.907
_exptl_absorpt_correction_type multi-scan
_exptl_absorpt_process_details '(SADABS; Bruker, 2000)'
_exptl_crystal_colour colourless
_exptl_crystal_density_diffrn 1.336
_exptl_crystal_density_method 'not measured'
_exptl_crystal_description block
_exptl_crystal_F_000 1440
_exptl_crystal_size_max 0.48
_exptl_crystal_size_mid 0.30
_exptl_crystal_size_min 0.20
_refine_diff_density_max 0.19
_refine_diff_density_min -0.25
_refine_ls_extinction_method none
_refine_ls_goodness_of_fit_ref 1.25
_refine_ls_hydrogen_treatment mixed
_refine_ls_matrix_type full
_refine_ls_number_parameters 224
_refine_ls_number_reflns 3073
_refine_ls_number_restraints 1
_refine_ls_restrained_S_all 1.25
_refine_ls_R_factor_all 0.085
_refine_ls_R_factor_gt 0.063
_refine_ls_shift/su_max 0.000
_refine_ls_shift/su_mean 0.000
_refine_ls_structure_factor_coef Fsqd
_refine_ls_weighting_details 'calc w=1/[\s^2^(Fo^2^)+(0.0359P)^2^+2.015P] where P=(Fo^2^+2Fc^2^)/3'
_refine_ls_weighting_scheme calc
_refine_ls_wR_factor_gt 0.118
_refine_ls_wR_factor_ref 0.124
_reflns_number_gt 2446
_reflns_number_total 3073
_reflns_threshold_expression I>2\s(I)
_cod_data_source_file wn6417.cif
_cod_data_source_block I
_cod_depositor_comments
;
The following automatic conversions were performed:
'_symmetry_cell_setting' value 'Orthorhombic' changed to 'orthorhombic'
according to '/home/saulius/struct/CIF-dictionaries/cif_core.dic'
dictionary named 'cif_core.dic' version 2.4.1 from 2010-06-29.

Automatic conversion script
Id: cif_fix_enum 1527 2010-12-29 10:47:43Z saulius 

The following automatic conversions were performed:

'_symmetry_cell_setting' value 'Orthorhombic' changed to
'orthorhombic' according to
/home/saulius/struct/CIF-dictionaries/cif_core.dic dictionary named
'cif_core.dic' version 2.4.1 from 2010-06-29.

Automatic conversion script
Id: cif_fix_values 1715 2011-07-08 13:25:40Z adriana 
;
_cod_original_cell_volume 3395.8(9)
_cod_database_code 2208455
_cod_database_fobs_code 2208455

loop_
_symmetry_equiv_pos_as_xyz
'x, y, z'
'-x+1/2, -y, z+1/2'
'-x, y+1/2, -z+1/2'
'x+1/2, -y+1/2, -z'
'-x, -y, -z'
'x-1/2, y, -z-1/2'
'x, -y-1/2, z-1/2'
'-x-1/2, y-1/2, z'

loop_
_atom_site_type_symbol
_atom_site_label
_atom_site_fract_x
_atom_site_fract_y
_atom_site_fract_z
_atom_site_U_iso_or_equiv
_atom_site_adp_type
_atom_site_calc_flag
_atom_site_refinement_flags
_atom_site_occupancy
S S1 0.95754(9) 0.18140(4) 0.29183(3) 0.0434(2) Uani d . 1
O O1 0.9255(2) 0.46800(12) 0.30248(9) 0.0465(6) Uani d . 1
O O2 0.8325(2) 0.55427(14) 0.03674(9) 0.0540(6) Uani d . 1
N N1 1.0452(3) 0.15321(14) 0.18271(10) 0.0370(6) Uani d D 1
H H1B 1.063(3) 0.1034(9) 0.1951(11) 0.037(8) Uiso d D 1
N N2 1.0238(3) 0.29451(13) 0.21392(9) 0.0366(6) Uani d . 1
N N3 0.9840(3) 0.33988(13) 0.26382(9) 0.0343(6) Uani d . 1
C C1 1.1747(3) 0.11211(19) 0.09827(13) 0.0463(8) Uani d . 1
H H1 1.2084 0.0647 0.1184 0.056 Uiso calc R 1
C C2 1.2146(4) 0.1250(2) 0.04176(14) 0.0597(10) Uani d . 1
H H2 1.2751 0.0860 0.0239 0.072 Uiso calc R 1
C C3 1.1659(4) 0.1949(2) 0.01137(14) 0.0626(10) Uani d . 1
H H3 1.1938 0.2037 -0.0267 0.075 Uiso calc R 1
C C4 1.0758(4) 0.2512(2) 0.03810(14) 0.0538(9) Uani d . 1
H H4 1.0418 0.2983 0.0176 0.065 Uiso calc R 1
C C5 1.0345(3) 0.23986(18) 0.09450(13) 0.0432(8) Uani d . 1
H H5 0.9734 0.2789 0.1120 0.052 Uiso calc R 1
C C6 1.0848(3) 0.16949(16) 0.12513(12) 0.0349(7) Uani d . 1
C C7 1.0146(3) 0.21353(16) 0.22344(11) 0.0323(6) Uani d . 1
C C8 0.9995(3) 0.29014(17) 0.31795(12) 0.0342(7) Uani d . 1
C C9 0.9469(3) 0.42353(15) 0.25918(12) 0.0326(7) Uani d . 1
C C10 0.9249(3) 0.45955(15) 0.19985(12) 0.0324(7) Uani d . 1
C C11 1.0191(3) 0.45278(17) 0.15439(13) 0.0404(7) Uani d . 1
H H11 1.1058 0.4253 0.1599 0.049 Uiso calc R 1
C C12 0.9865(3) 0.48620(18) 0.10097(13) 0.0436(8) Uani d . 1
H H12 1.0515 0.4819 0.0708 0.052 Uiso calc R 1
C C13 0.8566(3) 0.52638(17) 0.09204(13) 0.0385(7) Uani d . 1
C C14 0.7636(3) 0.53593(18) 0.13717(13) 0.0418(7) Uani d . 1
H H14 0.6774 0.5641 0.1317 0.050 Uiso calc R 1
C C15 0.7986(3) 0.50347(17) 0.19088(13) 0.0387(7) Uani d . 1
H H15 0.7363 0.5113 0.2216 0.046 Uiso calc R 1
C C16 0.6954(4) 0.5854(3) 0.02343(16) 0.0726(11) Uani d . 1
H H16A 0.6258 0.5428 0.0334 0.109 Uiso calc R 1
H H16B 0.6896 0.5976 -0.0172 0.109 Uiso calc R 1
H H16C 0.6775 0.6368 0.0450 0.109 Uiso calc R 1
C C17 0.8926(4) 0.31297(19) 0.36469(13) 0.0519(9) Uani d . 1
H H17A 0.9164 0.3677 0.3809 0.078 Uiso calc R 1
H H17B 0.8949 0.2702 0.3945 0.078 Uiso calc R 1
H H17C 0.7990 0.3154 0.3482 0.078 Uiso calc R 1
C C18 1.1516(3) 0.2929(2) 0.33883(14) 0.0531(9) Uani d . 1
H H18A 1.2141 0.2768 0.3079 0.080 Uiso calc R 1
H H18B 1.1632 0.2538 0.3705 0.080 Uiso calc R 1
H H18C 1.1742 0.3500 0.3514 0.080 Uiso calc R 1

loop_
_atom_site_aniso_label
_atom_site_aniso_U_11
_atom_site_aniso_U_22
_atom_site_aniso_U_33
_atom_site_aniso_U_12
_atom_site_aniso_U_13
_atom_site_aniso_U_23
S1 0.0616(6) 0.0274(4) 0.0413(5) -0.0051(4) 0.0083(4) 0.0022(3)
O1 0.0654(15) 0.0286(11) 0.0456(13) 0.0047(10) 0.0038(11) -0.0079(9)
O2 0.0567(15) 0.0627(14) 0.0426(14) 0.0148(11) 0.0019(11) 0.0103(11)
N1 0.0520(16) 0.0209(12) 0.0381(14) 0.0030(11) 0.0011(12) 0.0010(11)
N2 0.0520(16) 0.0236(11) 0.0341(13) 0.0022(11) 0.0041(12) -0.0012(10)
N3 0.0456(15) 0.0254(11) 0.0320(14) 0.0037(10) 0.0050(11) -0.0010(10)
C1 0.060(2) 0.0325(16) 0.046(2) 0.0054(15) 0.0021(16) -0.0030(14)
C2 0.080(3) 0.053(2) 0.046(2) 0.0072(19) 0.0136(19) -0.0084(17)
C3 0.086(3) 0.065(2) 0.0366(19) -0.003(2) 0.0084(19) 0.0016(17)
C4 0.068(2) 0.051(2) 0.042(2) -0.0037(18) -0.0111(18) 0.0091(16)
C5 0.050(2) 0.0360(16) 0.0432(19) -0.0002(15) -0.0082(15) -0.0007(13)
C6 0.0422(18) 0.0271(14) 0.0353(16) -0.0052(12) -0.0048(13) -0.0028(12)
C7 0.0346(17) 0.0261(14) 0.0361(16) -0.0007(12) -0.0015(13) 0.0023(12)
C8 0.0401(17) 0.0267(14) 0.0358(16) -0.0001(12) 0.0037(13) 0.0006(12)
C9 0.0320(16) 0.0237(13) 0.0422(18) -0.0020(12) 0.0019(14) -0.0017(12)
C10 0.0373(17) 0.0198(13) 0.0400(17) -0.0010(11) 0.0022(14) 0.0001(11)
C11 0.0365(18) 0.0299(15) 0.055(2) 0.0062(13) 0.0073(15) 0.0078(14)
C12 0.0456(19) 0.0368(16) 0.0483(19) 0.0054(14) 0.0159(15) 0.0068(14)
C13 0.0452(19) 0.0288(15) 0.0414(18) 0.0010(13) 0.0012(15) 0.0016(13)
C14 0.0370(18) 0.0403(17) 0.0481(19) 0.0100(13) -0.0008(15) 0.0027(15)
C15 0.0371(18) 0.0341(16) 0.0449(18) 0.0040(13) 0.0075(14) -0.0032(13)
C16 0.077(3) 0.083(3) 0.058(2) 0.027(2) -0.010(2) 0.013(2)
C17 0.069(2) 0.0397(17) 0.0472(19) 0.0022(16) 0.0190(17) 0.0022(15)
C18 0.053(2) 0.056(2) 0.051(2) -0.0067(17) -0.0086(17) 0.0001(16)

loop_
_atom_type_symbol
_atom_type_description
_atom_type_scat_dispersion_real
_atom_type_scat_dispersion_imag
_atom_type_scat_source
C C 0.0033 0.0016 'International Tables Vol C Tables 4.2.6.8 and 6.1.1.4'
H H 0.0000 0.0000 'International Tables Vol C Tables 4.2.6.8 and 6.1.1.4'
N N 0.0061 0.0033 'International Tables Vol C Tables 4.2.6.8 and 6.1.1.4'
O O 0.0106 0.0060 'International Tables Vol C Tables 4.2.6.8 and 6.1.1.4'
S S 0.1246 0.1234 'International Tables Vol C Tables 4.2.6.8 and 6.1.1.4'

loop_
_geom_angle_atom_site_label_1
_geom_angle_atom_site_label_2
_geom_angle_atom_site_label_3
_geom_angle
C7 S1 C8 88.11(12)
C13 O2 C16 117.6(3)
C7 N1 C6 125.9(2)
C7 N1 H1B 116.2(19)
C6 N1 H1B 115.9(19)
C7 N2 N3 109.6(2)
C9 N3 N2 119.3(2)
C9 N3 C8 126.7(2)
N2 N3 C8 113.9(2)
C2 C1 C6 120.1(3)
C2 C1 H1 120.0
C6 C1 H1 120.0
C1 C2 C3 120.7(3)
C1 C2 H2 119.6
C3 C2 H2 119.6
C4 C3 C2 118.9(3)
C4 C3 H3 120.5
C2 C3 H3 120.5
C3 C4 C5 121.4(3)
C3 C4 H4 119.3
C5 C4 H4 119.3
C4 C5 C6 119.4(3)
C4 C5 H5 120.3
C6 C5 H5 120.3
C1 C6 C5 119.4(3)
C1 C6 N1 118.2(2)
C5 C6 N1 122.4(3)
N2 C7 N1 123.1(3)
N2 C7 S1 117.3(2)
N1 C7 S1 119.60(19)
N3 C8 C18 110.4(2)
N3 C8 C17 114.5(2)
C18 C8 C17 113.1(3)
N3 C8 S1 100.59(17)
C18 C8 S1 109.5(2)
C17 C8 S1 107.9(2)
O1 C9 N3 121.2(3)
O1 C9 C10 120.7(2)
N3 C9 C10 118.0(2)
C11 C10 C15 118.3(3)
C11 C10 C9 125.5(3)
C15 C10 C9 116.2(2)
C12 C11 C10 120.9(3)
C12 C11 H11 119.6
C10 C11 H11 119.6
C11 C12 C13 120.1(3)
C11 C12 H12 120.0
C13 C12 H12 120.0
O2 C13 C14 124.9(3)
O2 C13 C12 115.3(3)
C14 C13 C12 119.8(3)
C13 C14 C15 119.6(3)
C13 C14 H14 120.2
C15 C14 H14 120.2
C14 C15 C10 121.3(3)
C14 C15 H15 119.3
C10 C15 H15 119.3
O2 C16 H16A 109.5
O2 C16 H16B 109.5
H16A C16 H16B 109.5
O2 C16 H16C 109.5
H16A C16 H16C 109.5
H16B C16 H16C 109.5
C8 C17 H17A 109.5
C8 C17 H17B 109.5
H17A C17 H17B 109.5
C8 C17 H17C 109.5
H17A C17 H17C 109.5
H17B C17 H17C 109.5
C8 C18 H18A 109.5
C8 C18 H18B 109.5
H18A C18 H18B 109.5
C8 C18 H18C 109.5
H18A C18 H18C 109.5
H18B C18 H18C 109.5

loop_
_geom_bond_atom_site_label_1
_geom_bond_atom_site_label_2
_geom_bond_distance
_geom_bond_publ_flag
S1 C7 1.745(3) yes
S1 C8 1.844(3) yes
O1 C9 1.235(3) yes
O2 C13 1.371(3) yes
O2 C16 1.412(4) yes
N1 C7 1.363(3) yes
N1 C6 1.407(4) yes
N1 H1B 0.844(10) ?
N2 C7 1.286(3) yes
N2 N3 1.405(3) yes
N3 C9 1.355(3) yes
N3 C8 1.481(3) yes
C1 C2 1.375(4) ?
C1 C6 1.379(4) ?
C1 H1 0.9300 ?
C2 C3 1.376(5) ?
C2 H2 0.9300 ?
C3 C4 1.369(5) ?
C3 H3 0.9300 ?
C4 C5 1.373(4) ?
C4 H4 0.9300 ?
C5 C6 1.390(4) ?
C5 H5 0.9300 ?
C8 C18 1.510(4) ?
C8 C17 1.519(4) ?
C9 C10 1.498(4) ?
C10 C11 1.380(4) ?
C10 C15 1.386(4) ?
C11 C12 1.376(4) ?
C11 H11 0.9300 ?
C12 C13 1.389(4) ?
C12 H12 0.9300 ?
C13 C14 1.371(4) ?
C14 C15 1.382(4) ?
C14 H14 0.9300 ?
C15 H15 0.9300 ?
C16 H16A 0.9600 ?
C16 H16B 0.9600 ?
C16 H16C 0.9600 ?
C17 H17A 0.9600 ?
C17 H17B 0.9600 ?
C17 H17C 0.9600 ?
C18 H18A 0.9600 ?
C18 H18B 0.9600 ?
C18 H18C 0.9600 ?

loop_
_geom_hbond_atom_site_label_D
_geom_hbond_atom_site_label_H
_geom_hbond_atom_site_label_A
_geom_hbond_site_symmetry_A
_geom_hbond_distance_DH
_geom_hbond_distance_HA
_geom_hbond_distance_DA
_geom_hbond_angle_DHA
_geom_hbond_publ_flag
C5 H5 N2 1_555 0.93 2.42 2.894(4) 112 yes
C11 H11 N2 1_555 0.93 2.51 2.828(3) 100 yes
C17 H17A O1 1_555 0.96 2.40 2.832(4) 107 yes
N1 H1B O1 3_745 0.845(17) 2.116(14) 2.923(3) 160(2) yes

loop_
_geom_torsion_atom_site_label_1
_geom_torsion_atom_site_label_2
_geom_torsion_atom_site_label_3
_geom_torsion_atom_site_label_4
_geom_torsion
C7 N2 N3 C9 -161.4(3)
C7 N2 N3 C8 23.5(3)
C6 C1 C2 C3 0.1(5)
C1 C2 C3 C4 -0.6(6)
C2 C3 C4 C5 0.7(5)
C3 C4 C5 C6 -0.2(5)
C2 C1 C6 C5 0.4(5)
C2 C1 C6 N1 179.1(3)
C4 C5 C6 C1 -0.4(4)
C4 C5 C6 N1 -179.0(3)
C7 N1 C6 C1 149.1(3)
C7 N1 C6 C5 -32.2(4)
N3 N2 C7 N1 179.3(2)
N3 N2 C7 S1 0.3(3)
C6 N1 C7 N2 -2.6(5)
C6 N1 C7 S1 176.4(2)
C8 S1 C7 N2 -17.4(2)
C8 S1 C7 N1 163.5(2)
C9 N3 C8 C18 -92.5(3)
N2 N3 C8 C18 82.2(3)
C9 N3 C8 C17 36.5(4)
N2 N3 C8 C17 -148.8(2)
C9 N3 C8 S1 151.9(2)
N2 N3 C8 S1 -33.4(3)
C7 S1 C8 N3 26.20(18)
C7 S1 C8 C18 -90.1(2)
C7 S1 C8 C17 146.4(2)
N2 N3 C9 O1 -172.4(2)
C8 N3 C9 O1 2.0(4)
N2 N3 C9 C10 10.8(4)
C8 N3 C9 C10 -174.7(2)
O1 C9 C10 C11 132.2(3)
N3 C9 C10 C11 -51.1(4)
O1 C9 C10 C15 -47.6(4)
N3 C9 C10 C15 129.2(3)
C15 C10 C11 C12 -2.2(4)
C9 C10 C11 C12 178.1(3)
C10 C11 C12 C13 -0.9(4)
C16 O2 C13 C14 -8.4(4)
C16 O2 C13 C12 171.9(3)
C11 C12 C13 O2 -177.5(3)
C11 C12 C13 C14 2.8(4)
O2 C13 C14 C15 178.7(3)
C12 C13 C14 C15 -1.6(4)
C13 C14 C15 C10 -1.5(4)
C11 C10 C15 C14 3.4(4)
C9 C10 C15 C14 -176.9(2)

loop_
_cod_related_entry_id
_cod_related_entry_database
_cod_related_entry_code
1 ChemSpider 21126302
